data_1522708
loop_
_publ_author_name
'Poetzschke, M.'
'Schubert, K.'

_publ_section_title
;
 Zum Aufbau einiger T(4)-B(3) homologer und quasihomologer Systeme. I. Die
 Systeme Ti-Ga, Zr-Ga und Hf-Ga
;
_journal_name_full 'Zeitschrift fuer Metallkunde'
_journal_page_first 474
_journal_page_last 488
_journal_volume 53
_journal_year 1962
_chemical_formula_sum 'Ga Zr'
_space_group_IT_number 141
_symmetry_space_group_name_Hall 'I 4bw 2bw -1bw'
_symmetry_space_group_name_H-M 'I 41/a m d :1'
_cell_angle_alpha 90
_cell_angle_beta 90
_cell_angle_gamma 90
_cell_formula_units_Z 8
_cell_length_a 3.865
_cell_length_b 3.865
_cell_length_c 20.56
_cell_volume 307.130
_citation_journal_id_ASTM ZEMTAE
_cod_data_source_file Poetzschke_ZEMTAE_1962_415.cif
_cod_data_source_block Ga1Zr1
_cod_original_cell_volume 307.1299
_cod_original_sg_symbol_Hall '-I 4bd 2 (x+1/2,y+1/4,z+1/8)'
_cod_original_formula_sum 'Ga1 Zr1'
_cod_database_code 1522708

loop_
_symmetry_equiv_pos_as_xyz
x,y,z
-y,x+1/2,z+1/4
-x+1/2,-y+1/2,z+1/2
y+1/2,-x,z+3/4
x,-y+1/2,-z+1/4
y+1/2,x+1/2,-z+1/2
-x+1/2,y,-z+3/4
-y,-x,-z
-x,-y+1/2,-z+1/4
y,-x,-z
x-1/2,y,-z-1/4
-y-1/2,x+1/2,-z-1/2
-x,y,z
-y-1/2,-x,z-1/4
x-1/2,-y+1/2,z-1/2
y,x+1/2,z+1/4
x+1/2,y+1/2,z+1/2
-y+1/2,x+1,z+3/4
-x+1,-y+1,z+1
y+1,-x+1/2,z+5/4
x+1/2,-y+1,-z+3/4
y+1,x+1,-z+1
-x+1,y+1/2,-z+5/4
-y+1/2,-x+1/2,-z+1/2
-x+1/2,-y+1,-z+3/4
y+1/2,-x+1/2,-z+1/2
x,y+1/2,-z+1/4
-y,x+1,-z
-x+1/2,y+1/2,z+1/2
-y,-x+1/2,z+1/4
x,-y+1,z
y+1/2,x+1,z+3/4

loop_
_atom_site_label
_atom_site_type_symbol
_atom_site_fract_x
_atom_site_fract_y
_atom_site_fract_z
_atom_site_occupancy
_atom_site_U_iso_or_equiv
Ga1 Ga 0 0 0.335 1 0.0
Zr1 Zr 0 0 0.199 1 0.0
